data_4513182
loop_
_publ_author_name
'Amombo Noa, Francoise M.'
'Bourne, Susan A.'
'Nassimbeni, Luigi R.'

_publ_section_title
;
 Halogen Bonding in Host--Guest Compounds: Structures and Kinetics of
 Enclathration and Desolvation
;
_journal_issue 7
_journal_name_full 'Crystal Growth &amp; Design'
_journal_page_first 3271
_journal_paper_doi 10.1021/acs.cgd.5b00402
_journal_volume 15
_journal_year 2015
_chemical_formula_moiety '1.5(C H2 I2), C26 H16 Br4'
_chemical_formula_sum 'C27.5 H19 Br4 I3'
_chemical_formula_weight 1049.72
_chemical_name_systematic
;
 Tris diiodomethane bis tetrakis-(4-bromophenyl)ethylene
;
_space_group_crystal_system monoclinic
_space_group_IT_number 14
_space_group_name_Hall '-P 2yn'
_space_group_name_H-M_alt 'P 1 21/n 1'
_symmetry_space_group_name_Hall '-P 2yn'
_symmetry_space_group_name_H-M 'P 1 21/n 1'
_atom_sites_solution_hydrogens geom
_audit_creation_method SHELXL-2012
_cell_angle_alpha 90
_cell_angle_beta 103.4620(10)
_cell_angle_gamma 90
_cell_formula_units_Z 8
_cell_length_a 25.4217(18)
_cell_length_b 9.5847(6)
_cell_length_c 25.8099(17)
_cell_measurement_reflns_used 14714
_cell_measurement_temperature 173(2)
_cell_measurement_theta_max 27.961
_cell_measurement_theta_min 1.013
_cell_volume 6116.0(7)
_computing_cell_refinement 'SAINT-Plus (Bruker, 2004)'
_computing_data_collection 'APEX2 (Bruker, 2005)'
_computing_data_reduction 'SAINT-Plus and XPREP (Bruker 2004)'
_computing_molecular_graphics 'X-seed (Barbour, 1999)'
_computing_publication_material 'SHELXL-2012 (Sheldrick, 2012)'
_computing_structure_refinement 'SHELXL-2012 (Sheldrick, 2012)'
_computing_structure_solution 'SHELXS-2012 (Sheldrick, 2012)'
_diffrn_ambient_temperature 173(2)
_diffrn_measured_fraction_theta_full 1.000
_diffrn_measured_fraction_theta_max 0.998
_diffrn_measurement_device_type 'Bruker Kappa Duo Apex II diffractometer'
_diffrn_measurement_method '1.2\% \f scans and \w scans'
_diffrn_radiation_type MoK\a
_diffrn_radiation_wavelength 0.71073
_diffrn_reflns_av_R_equivalents 0.0884
_diffrn_reflns_av_unetI/netI 0.0422
_diffrn_reflns_laue_measured_fraction_full 1.000
_diffrn_reflns_laue_measured_fraction_max 0.998
_diffrn_reflns_limit_h_max 33
_diffrn_reflns_limit_h_min -33
_diffrn_reflns_limit_k_max 12
_diffrn_reflns_limit_k_min -12
_diffrn_reflns_limit_l_max 33
_diffrn_reflns_limit_l_min -33
_diffrn_reflns_number 164831
_diffrn_reflns_point_group_measured_fraction_full 1.000
_diffrn_reflns_point_group_measured_fraction_max 0.998
_diffrn_reflns_theta_full 25.242
_diffrn_reflns_theta_max 27.961
_diffrn_reflns_theta_min 1.013
_diffrn_source 'fine-focus sealed tube'
_exptl_absorpt_coefficient_mu 8.308
_exptl_absorpt_correction_type multi-scan
_exptl_absorpt_process_details '(SADABS; Sheldrick, 1996)'
_exptl_crystal_colour orange
_exptl_crystal_density_diffrn 2.280
_exptl_crystal_density_meas ?
_exptl_crystal_density_method None
_exptl_crystal_description needle
_exptl_crystal_F_000 3864
_exptl_crystal_size_max 0.120
_exptl_crystal_size_mid 0.070
_exptl_crystal_size_min 0.040
_exptl_transmission_factor_max 0.717
_exptl_transmission_factor_min 0.365
_refine_diff_density_max 2.815
_refine_diff_density_min -2.423
_refine_diff_density_rms 0.158
_refine_ls_extinction_method none
_refine_ls_goodness_of_fit_ref 1.056
_refine_ls_hydrogen_treatment constr
_refine_ls_matrix_type full
_refine_ls_number_parameters 622
_refine_ls_number_reflns 14682
_refine_ls_number_restraints 0
_refine_ls_restrained_S_all 1.056
_refine_ls_R_factor_all 0.0696
_refine_ls_R_factor_gt 0.0383
_refine_ls_shift/su_max 0.002
_refine_ls_shift/su_mean 0.000
_refine_ls_structure_factor_coef Fsqd
_refine_ls_weighting_details
;
 w=1/[\s^2^(Fo^2^)+(0.0418P)^2^+13.5895P]
 where P=(Fo^2^+2Fc^2^)/3
;
_refine_ls_weighting_scheme calc
_refine_ls_wR_factor_gt 0.0832
_refine_ls_wR_factor_ref 0.0997
_reflns_Friedel_coverage 0.000
_reflns_number_gt 10288
_reflns_number_total 14682
_reflns_threshold_expression 'I > 2\s(I)'
_cod_data_source_file cg5b00402_si_005.cif
_cod_data_source_block C:\Users\User\Desktop\LUIGI&~1\TOD8IN~1\TOD8CH~1\todiio
_cod_depositor_comments
;
The following automatic conversions were performed:

'_exptl_absorpt_correction_type' value 'Multi-scan' changed to
'multi-scan' according to
/usr/data/users/saulius/crontab/automatic-downloads/rss-feeds/ACS/lib/dictionaries/cif_core.dic
dictionary named 'cif_core.dic' version 2.4.2 from 2011-04-26.

'_exptl_crystal_density_meas' value 'not measured' was changed to '?'
- the value is perceived as not measured.

Automatic conversion script
Id: cif_fix_values 3271 2015-04-21 07:52:19Z andrius 

 Adding full bibliography for 4513177--4513185.cif.
;
_cod_database_code 4513182
_shelx_space_group_comment
;
The symmetry employed for this shelxl refinement is uniquely defined
by the following loop, which should always be used as a source of
symmetry information in preference to the above space-group names.
They are only intended as comments.
;
_shelx_estimated_absorpt_t_min 0.436
_shelx_estimated_absorpt_t_max 0.732
_shelxl_version_number 2012-9

loop_
_space_group_symop_operation_xyz
'x, y, z'
'-x+1/2, y+1/2, -z+1/2'
'-x, -y, -z'
'x-1/2, -y-1/2, z-1/2'

loop_
_atom_site_label
_atom_site_type_symbol
_atom_site_fract_x
_atom_site_fract_y
_atom_site_fract_z
_atom_site_U_iso_or_equiv
_atom_site_adp_type
_atom_site_occupancy
_atom_site_site_symmetry_order
_atom_site_calc_flag
_atom_site_refinement_flags_posn
_atom_site_refinement_flags_adp
I1 I 0.21022(2) 0.14336(5) 0.51139(2) 0.04306(11) Uani 1 1 d . .
I6 I 0.43248(2) 0.89988(5) 1.51928(2) 0.04787(12) Uani 1 1 d . .
Br14 Br 0.53729(2) 0.18189(6) 0.98850(2) 0.03236(13) Uani 1 1 d . .
I3 I 1.14791(2) 0.27006(5) 1.23214(2) 0.05559(13) Uani 1 1 d . .
I5 I 0.47208(2) 0.75403(5) 1.40607(2) 0.05463(13) Uani 1 1 d . .
I2 I 0.24513(2) 0.44296(5) 0.44405(2) 0.05010(12) Uani 1 1 d . .
Br24 Br 0.33934(2) 0.06647(6) 0.61310(2) 0.03479(14) Uani 1 1 d . .
Br3A Br 1.02041(2) 0.01897(6) 1.27099(3) 0.03824(15) Uani 1 1 d . .
I4 I 1.25287(2) 0.11300(5) 1.33107(2) 0.06212(15) Uani 1 1 d . .
Br34 Br 0.59593(3) -0.35273(7) 0.53772(2) 0.04125(15) Uani 1 1 d . .
Br2A Br 0.97333(2) 0.09194(7) 1.57718(2) 0.03622(14) Uani 1 1 d . .
Br1A Br 0.59505(2) 0.53776(7) 1.40427(2) 0.03733(14) Uani 1 1 d . .
Br44 Br 0.79319(2) -0.34166(7) 0.93670(2) 0.04242(16) Uani 1 1 d . .
Br4A Br 0.62293(3) 0.20891(7) 1.12215(2) 0.04474(17) Uani 1 1 d . .
C21 C 0.50044(19) -0.0528(5) 0.73385(18) 0.0209(10) Uani 1 1 d . .
C25 C 0.4207(2) -0.1203(6) 0.6683(2) 0.0287(12) Uani 1 1 d . .
H25 H 0.3987 -0.1909 0.6483 0.034 Uiso 1 1 calc R U
C44A C 0.6788(2) 0.2205(5) 1.1852(2) 0.0249(11) Uani 1 1 d . .
C14A C 0.6615(2) 0.4573(5) 1.3972(2) 0.0236(11) Uani 1 1 d . .
C46 C 0.6922(2) -0.1659(6) 0.8034(2) 0.0269(11) Uani 1 1 d . .
H46 H 0.6967 -0.1153 0.7731 0.032 Uiso 1 1 calc R U
C32A C 0.8601(2) 0.0577(5) 1.2790(2) 0.0239(11) Uani 1 1 d . .
H32A H 0.8269 0.0120 1.2641 0.029 Uiso 1 1 calc R U
C43A C 0.6711(2) 0.1601(6) 1.2320(2) 0.0263(11) Uani 1 1 d . .
H43A H 0.6379 0.1155 1.2329 0.032 Uiso 1 1 calc R U
C24A C 0.9203(2) 0.1447(6) 1.51494(19) 0.0238(11) Uani 1 1 d . .
C22 C 0.4844(2) 0.0867(6) 0.7264(2) 0.0282(12) Uani 1 1 d . .
H22 H 0.5064 0.1575 0.7462 0.034 Uiso 1 1 calc R U
C11 C 0.5507(2) -0.0268(5) 0.82874(19) 0.0217(10) Uani 1 1 d . .
C16A C 0.7287(2) 0.2794(5) 1.4207(2) 0.0237(11) Uani 1 1 d . .
H16A H 0.7431 0.2013 1.4420 0.028 Uiso 1 1 calc R U
C14 C 0.5438(2) 0.0956(5) 0.92399(19) 0.0213(10) Uani 1 1 d . .
C12A C 0.7348(2) 0.4490(5) 1.3545(2) 0.0240(11) Uani 1 1 d . .
H12A H 0.7535 0.4867 1.3299 0.029 Uiso 1 1 calc R U
C2 C 0.5927(2) -0.1590(5) 0.76474(19) 0.0230(11) Uani 1 1 d . .
C31 C 0.5952(2) -0.2053(5) 0.7103(2) 0.0222(10) Uani 1 1 d . .
C41 C 0.6407(2) -0.2008(5) 0.8081(2) 0.0220(10) Uani 1 1 d . .
C32 C 0.6129(2) -0.3395(6) 0.7018(2) 0.0265(11) Uani 1 1 d . .
H32 H 0.6247 -0.4005 0.7313 0.032 Uiso 1 1 calc R U
C26 C 0.4684(2) -0.1547(5) 0.7041(2) 0.0254(11) Uani 1 1 d . .
H26 H 0.4794 -0.2496 0.7084 0.030 Uiso 1 1 calc R U
C15A C 0.6814(2) 0.3428(5) 1.42748(19) 0.0234(11) Uani 1 1 d . .
H15A H 0.6631 0.3072 1.4528 0.028 Uiso 1 1 calc R U
C46A C 0.7684(2) 0.2881(5) 1.2289(2) 0.0228(11) Uani 1 1 d . .
H46A H 0.8017 0.3313 1.2277 0.027 Uiso 1 1 calc R U
C1 C 0.5511(2) -0.0852(5) 0.77498(19) 0.0213(10) Uani 1 1 d . .
C23 C 0.4369(2) 0.1232(5) 0.6906(2) 0.0285(12) Uani 1 1 d . .
H23 H 0.4262 0.2182 0.6857 0.034 Uiso 1 1 calc R U
C36A C 0.9097(2) 0.2370(5) 1.3340(2) 0.0248(11) Uani 1 1 d . .
H36A H 0.9105 0.3154 1.3567 0.030 Uiso 1 1 calc R U
C2A C 0.80854(19) 0.2227(5) 1.3239(2) 0.0200(10) Uani 1 1 d . .
C41A C 0.7621(2) 0.2286(5) 1.2762(2) 0.0222(10) Uani 1 1 d . .
C34A C 0.9556(2) 0.0770(5) 1.2891(2) 0.0230(11) Uani 1 1 d . .
C26A C 0.8688(2) 0.0871(5) 1.4284(2) 0.0239(11) Uani 1 1 d . .
H26A H 0.8590 0.0221 1.4000 0.029 Uiso 1 1 calc R U
C43 C 0.6801(2) -0.3160(6) 0.8918(2) 0.0308(12) Uani 1 1 d . .
H43 H 0.6760 -0.3684 0.9218 0.037 Uiso 1 1 calc R U
C35A C 0.9573(2) 0.1911(6) 1.3230(2) 0.0254(11) Uani 1 1 d . .
H35A H 0.9906 0.2362 1.3382 0.030 Uiso 1 1 calc R U
C42 C 0.6349(2) -0.2750(6) 0.8529(2) 0.0274(12) Uani 1 1 d . .
H42 H 0.5997 -0.2980 0.8570 0.033 Uiso 1 1 calc R U
C36 C 0.5802(2) -0.1155(6) 0.6670(2) 0.0286(12) Uani 1 1 d . .
H36 H 0.5691 -0.0233 0.6726 0.034 Uiso 1 1 calc R U
C44 C 0.7304(2) -0.2793(6) 0.8859(2) 0.0282(12) Uani 1 1 d . .
C22A C 0.8594(2) 0.3120(5) 1.4657(2) 0.0234(11) Uani 1 1 d . .
H22A H 0.8431 0.4016 1.4631 0.028 Uiso 1 1 calc R U
C31A C 0.8604(2) 0.1722(5) 1.3128(2) 0.0221(10) Uani 1 1 d . .
C11A C 0.7549(2) 0.3296(5) 1.38306(19) 0.0205(10) Uani 1 1 d . .
C24 C 0.4053(2) 0.0186(6) 0.6621(2) 0.0259(11) Uani 1 1 d . .
C34 C 0.5971(2) -0.2930(6) 0.6086(2) 0.0292(12) Uani 1 1 d . .
C25A C 0.9063(2) 0.0483(6) 1.4741(2) 0.0263(11) Uani 1 1 d . .
H25A H 0.9221 -0.0421 1.4773 0.032 Uiso 1 1 calc R U
C15 C 0.5030(2) 0.0067(5) 0.89874(19) 0.0214(10) Uani 1 1 d . .
H15 H 0.4732 -0.0133 0.9138 0.026 Uiso 1 1 calc R U
C13A C 0.6882(2) 0.5143(6) 1.3611(2) 0.0275(12) Uani 1 1 d . .
H13A H 0.6749 0.5958 1.3415 0.033 Uiso 1 1 calc R U
C33 C 0.6134(2) -0.3848(6) 0.6508(2) 0.0301(12) Uani 1 1 d . .
H33 H 0.6246 -0.4768 0.6449 0.036 Uiso 1 1 calc R U
C42A C 0.7128(2) 0.1667(5) 1.2773(2) 0.0247(11) Uani 1 1 d . .
H42A H 0.7076 0.1282 1.3097 0.030 Uiso 1 1 calc R U
C16 C 0.5069(2) -0.0525(5) 0.85092(19) 0.0225(10) Uani 1 1 d . .
H16 H 0.4789 -0.1124 0.8328 0.027 Uiso 1 1 calc R U
C45A C 0.7267(2) 0.2852(5) 1.1837(2) 0.0243(11) Uani 1 1 d . .
H45A H 0.7312 0.3278 1.1517 0.029 Uiso 1 1 calc R U
C13 C 0.5879(2) 0.1247(5) 0.9035(2) 0.0268(12) Uani 1 1 d . .
H13 H 0.6155 0.1860 0.9215 0.032 Uiso 1 1 calc R U
C12 C 0.5912(2) 0.0623(6) 0.8555(2) 0.0247(11) Uani 1 1 d . .
H12 H 0.6215 0.0808 0.8410 0.030 Uiso 1 1 calc R U
C21A C 0.84503(19) 0.2185(5) 1.42301(19) 0.0194(10) Uani 1 1 d . .
C23A C 0.8972(2) 0.2755(6) 1.5118(2) 0.0272(12) Uani 1 1 d . .
H23A H 0.9069 0.3394 1.5406 0.033 Uiso 1 1 calc R U
C35 C 0.5812(2) -0.1579(6) 0.6156(2) 0.0303(12) Uani 1 1 d . .
H35 H 0.5713 -0.0957 0.5863 0.036 Uiso 1 1 calc R U
C33A C 0.9073(2) 0.0095(6) 1.2670(2) 0.0281(12) Uani 1 1 d . .
H33A H 0.9066 -0.0683 1.2440 0.034 Uiso 1 1 calc R U
C1A C 0.8038(2) 0.2566(5) 1.3738(2) 0.0212(10) Uani 1 1 d . .
C45 C 0.7376(2) -0.2039(6) 0.8426(2) 0.0313(13) Uani 1 1 d . .
H45 H 0.7728 -0.1785 0.8394 0.038 Uiso 1 1 calc R U
C28 C 1.2235(3) 0.2968(7) 1.2877(3) 0.0464(16) Uani 1 1 d . .
H28A H 1.2506 0.3287 1.2683 0.056 Uiso 1 1 calc R U
H28B H 1.2196 0.3710 1.3133 0.056 Uiso 1 1 calc R U
C27 C 0.2723(2) 0.2571(7) 0.4869(3) 0.0441(16) Uani 1 1 d . .
H27A H 0.3008 0.2815 0.5188 0.053 Uiso 1 1 calc R U
H27B H 0.2890 0.1959 0.4642 0.053 Uiso 1 1 calc R U
C29 C 0.4423(4) 0.7190(8) 1.4758(4) 0.065(2) Uani 1 1 d . .
H29A H 0.4069 0.6711 1.4651 0.078 Uiso 1 1 calc R U
H29B H 0.4675 0.6552 1.4996 0.078 Uiso 1 1 calc R U

loop_
_atom_site_aniso_label
_atom_site_aniso_U_11
_atom_site_aniso_U_22
_atom_site_aniso_U_33
_atom_site_aniso_U_23
_atom_site_aniso_U_13
_atom_site_aniso_U_12
I1 0.0338(2) 0.0553(3) 0.0392(2) 0.01312(19) 0.00660(18) 0.00072(19)
I6 0.0425(2) 0.0656(3) 0.0361(2) -0.0040(2) 0.01025(19) -0.0196(2)
Br14 0.0436(3) 0.0329(3) 0.0227(3) -0.0081(2) 0.0121(2) -0.0066(2)
I3 0.0420(3) 0.0624(3) 0.0624(3) -0.0168(2) 0.0123(2) 0.0099(2)
I5 0.0532(3) 0.0588(3) 0.0469(3) -0.0082(2) 0.0014(2) 0.0208(2)
I2 0.0484(3) 0.0395(2) 0.0547(3) 0.0119(2) -0.0036(2) -0.0022(2)
Br24 0.0278(3) 0.0411(3) 0.0306(3) 0.0062(2) -0.0030(2) 0.0067(2)
Br3A 0.0250(3) 0.0395(3) 0.0535(4) -0.0076(3) 0.0158(3) 0.0040(2)
I4 0.0856(4) 0.0481(3) 0.0598(3) 0.0221(2) 0.0314(3) 0.0205(3)
Br34 0.0491(4) 0.0530(4) 0.0228(3) -0.0112(3) 0.0109(3) -0.0008(3)
Br2A 0.0322(3) 0.0493(4) 0.0242(3) 0.0030(2) 0.0006(2) 0.0118(3)
Br1A 0.0314(3) 0.0487(4) 0.0349(3) 0.0037(3) 0.0140(3) 0.0163(3)
Br44 0.0322(3) 0.0489(4) 0.0368(3) -0.0097(3) -0.0110(3) 0.0115(3)
Br4A 0.0338(3) 0.0582(4) 0.0330(3) 0.0140(3) -0.0110(3) -0.0178(3)
C21 0.017(2) 0.029(3) 0.015(2) 0.003(2) 0.0010(19) 0.001(2)
C25 0.027(3) 0.031(3) 0.025(3) -0.002(2) 0.001(2) -0.004(2)
C44A 0.022(3) 0.024(3) 0.026(3) 0.001(2) 0.000(2) -0.001(2)
C14A 0.020(2) 0.030(3) 0.021(3) -0.003(2) 0.005(2) 0.005(2)
C46 0.027(3) 0.031(3) 0.023(3) -0.003(2) 0.006(2) 0.003(2)
C32A 0.021(3) 0.025(3) 0.024(3) -0.004(2) 0.003(2) -0.003(2)
C43A 0.016(2) 0.034(3) 0.028(3) 0.002(2) 0.002(2) -0.002(2)
C24A 0.018(2) 0.037(3) 0.016(2) 0.007(2) 0.0022(19) 0.000(2)
C22 0.027(3) 0.032(3) 0.025(3) -0.003(2) 0.004(2) 0.003(2)
C11 0.022(2) 0.025(3) 0.016(2) 0.000(2) 0.003(2) 0.007(2)
C16A 0.023(3) 0.029(3) 0.019(2) 0.004(2) 0.004(2) 0.002(2)
C14 0.025(3) 0.021(2) 0.016(2) 0.0021(19) 0.004(2) 0.003(2)
C12A 0.027(3) 0.027(3) 0.020(3) 0.002(2) 0.010(2) 0.003(2)
C2 0.026(3) 0.026(3) 0.016(2) 0.000(2) 0.003(2) 0.000(2)
C31 0.018(2) 0.028(3) 0.020(3) -0.002(2) 0.005(2) 0.000(2)
C41 0.018(2) 0.026(3) 0.021(3) -0.001(2) 0.004(2) 0.000(2)
C32 0.029(3) 0.029(3) 0.021(3) -0.002(2) 0.005(2) 0.002(2)
C26 0.026(3) 0.023(3) 0.026(3) 0.004(2) 0.003(2) 0.004(2)
C15A 0.024(3) 0.033(3) 0.013(2) 0.002(2) 0.004(2) 0.001(2)
C46A 0.019(2) 0.026(3) 0.024(3) 0.002(2) 0.006(2) -0.001(2)
C1 0.021(2) 0.025(3) 0.018(2) 0.000(2) 0.004(2) -0.001(2)
C23 0.035(3) 0.023(3) 0.028(3) 0.000(2) 0.007(2) 0.007(2)
C36A 0.026(3) 0.025(3) 0.025(3) -0.005(2) 0.009(2) -0.004(2)
C2A 0.018(2) 0.019(2) 0.023(3) 0.0000(19) 0.004(2) -0.0017(19)
C41A 0.019(2) 0.025(3) 0.024(3) -0.002(2) 0.007(2) 0.000(2)
C34A 0.017(2) 0.026(3) 0.027(3) -0.001(2) 0.006(2) 0.004(2)
C26A 0.027(3) 0.023(3) 0.023(3) -0.005(2) 0.008(2) -0.001(2)
C43 0.028(3) 0.040(3) 0.024(3) 0.005(2) 0.005(2) 0.007(2)
C35A 0.018(2) 0.030(3) 0.028(3) -0.004(2) 0.005(2) -0.003(2)
C42 0.027(3) 0.032(3) 0.024(3) 0.004(2) 0.005(2) 0.005(2)
C36 0.035(3) 0.030(3) 0.021(3) 0.002(2) 0.007(2) 0.007(2)
C44 0.028(3) 0.032(3) 0.020(3) -0.007(2) -0.004(2) 0.009(2)
C22A 0.022(3) 0.022(3) 0.024(3) 0.000(2) 0.002(2) 0.005(2)
C31A 0.020(2) 0.025(3) 0.022(3) -0.001(2) 0.006(2) 0.000(2)
C11A 0.021(2) 0.024(3) 0.016(2) -0.0021(19) 0.0029(19) -0.001(2)
C24 0.024(3) 0.036(3) 0.017(2) 0.003(2) 0.003(2) 0.002(2)
C34 0.030(3) 0.039(3) 0.018(3) -0.005(2) 0.005(2) -0.001(2)
C25A 0.029(3) 0.025(3) 0.026(3) 0.004(2) 0.008(2) 0.008(2)
C15 0.017(2) 0.029(3) 0.017(2) 0.004(2) 0.0026(19) -0.002(2)
C13A 0.032(3) 0.025(3) 0.026(3) 0.001(2) 0.007(2) 0.007(2)
C33 0.031(3) 0.028(3) 0.032(3) -0.005(2) 0.009(2) 0.001(2)
C42A 0.025(3) 0.025(3) 0.024(3) 0.002(2) 0.004(2) -0.001(2)
C16 0.021(2) 0.025(3) 0.019(2) 0.001(2) 0.002(2) -0.002(2)
C45A 0.025(3) 0.030(3) 0.018(2) 0.003(2) 0.005(2) -0.003(2)
C13 0.020(3) 0.027(3) 0.031(3) -0.008(2) 0.002(2) -0.005(2)
C12 0.015(2) 0.034(3) 0.024(3) -0.004(2) 0.003(2) -0.003(2)
C21A 0.017(2) 0.024(2) 0.018(2) -0.0001(19) 0.0066(19) 0.0001(19)
C23A 0.026(3) 0.027(3) 0.027(3) -0.002(2) 0.003(2) 0.002(2)
C35 0.032(3) 0.036(3) 0.024(3) 0.003(2) 0.007(2) 0.001(2)
C33A 0.030(3) 0.024(3) 0.031(3) -0.008(2) 0.010(2) -0.002(2)
C1A 0.023(3) 0.017(2) 0.023(3) 0.0029(19) 0.004(2) -0.001(2)
C45 0.024(3) 0.039(3) 0.032(3) -0.007(2) 0.009(2) 0.001(2)
C28 0.058(4) 0.034(3) 0.047(4) 0.007(3) 0.012(3) 0.002(3)
C27 0.031(3) 0.044(4) 0.055(4) 0.019(3) 0.005(3) -0.002(3)
C29 0.065(5) 0.048(4) 0.093(6) 0.009(4) 0.039(5) 0.002(4)

loop_
_atom_type_symbol
_atom_type_description
_atom_type_scat_dispersion_real
_atom_type_scat_dispersion_imag
_atom_type_scat_source
C C 0.0033 0.0016 'International Tables Vol C Tables 4.2.6.8 and 6.1.1.4'
H H 0.0000 0.0000 'International Tables Vol C Tables 4.2.6.8 and 6.1.1.4'
Br Br -0.2901 2.4595 'International Tables Vol C Tables 4.2.6.8 and 6.1.1.4'
I I -0.4742 1.8119 'International Tables Vol C Tables 4.2.6.8 and 6.1.1.4'

loop_
_geom_angle_atom_site_label_1
_geom_angle_atom_site_label_2
_geom_angle_atom_site_label_3
_geom_angle
C26 C21 C22 118.9(4)
C26 C21 C1 122.9(5)
C22 C21 C1 118.1(4)
C26 C25 C24 119.1(5)
C45A C44A C43A 121.1(5)
C45A C44A Br4A 119.6(4)
C43A C44A Br4A 119.3(4)
C15A C14A C13A 121.6(5)
C15A C14A Br1A 119.1(4)
C13A C14A Br1A 119.2(4)
C41 C46 C45 120.9(5)
C33A C32A C31A 121.4(5)
C42A C43A C44A 118.5(5)
C23A C24A C25A 122.1(5)
C23A C24A Br2A 119.9(4)
C25A C24A Br2A 118.0(4)
C23 C22 C21 121.1(5)
C16 C11 C12 118.4(5)
C16 C11 C1 119.7(5)
C12 C11 C1 121.8(5)
C11A C16A C15A 120.4(5)
C13 C14 C15 122.1(5)
C13 C14 Br14 119.6(4)
C15 C14 Br14 118.3(4)
C13A C12A C11A 121.7(5)
C1 C2 C31 123.3(4)
C1 C2 C41 122.0(4)
C31 C2 C41 114.7(4)
C36 C31 C32 118.8(5)
C36 C31 C2 120.7(5)
C32 C31 C2 120.5(5)
C46 C41 C42 118.7(5)
C46 C41 C2 119.3(5)
C42 C41 C2 122.0(5)
C33 C32 C31 120.7(5)
C25 C26 C21 120.9(5)
C14A C15A C16A 119.4(5)
C45A C46A C41A 120.8(5)
C2 C1 C21 123.6(4)
C2 C1 C11 123.4(4)
C21 C1 C11 112.9(4)
C22 C23 C24 118.6(5)
C35A C36A C31A 122.0(5)
C1A C2A C31A 122.4(4)
C1A C2A C41A 122.9(4)
C31A C2A C41A 114.7(4)
C46A C41A C42A 118.7(5)
C46A C41A C2A 120.6(4)
C42A C41A C2A 120.6(5)
C33A C34A C35A 121.2(5)
C33A C34A Br3A 119.9(4)
C35A C34A Br3A 118.9(4)
C25A C26A C21A 121.8(5)
C44 C43 C42 118.9(5)
C36A C35A C34A 118.7(5)
C43 C42 C41 120.8(5)
C31 C36 C35 121.5(5)
C43 C44 C45 121.9(5)
C43 C44 Br44 119.9(4)
C45 C44 Br44 118.2(4)
C23A C22A C21A 121.0(5)
C36A C31A C32A 118.0(5)
C36A C31A C2A 122.3(4)
C32A C31A C2A 119.7(4)
C16A C11A C12A 118.6(5)
C16A C11A C1A 120.2(4)
C12A C11A C1A 121.2(4)
C23 C24 C25 121.4(5)
C23 C24 Br24 119.3(4)
C25 C24 Br24 119.3(4)
C35 C34 C33 122.3(5)
C35 C34 Br34 117.8(4)
C33 C34 Br34 119.8(4)
C26A C25A C24A 118.3(5)
C14 C15 C16 118.2(5)
C12A C13A C14A 118.1(5)
C34 C33 C32 118.7(5)
C43A C42A C41A 121.3(5)
C15 C16 C11 121.8(5)
C44A C45A C46A 119.6(5)
C14 C13 C12 118.6(5)
C11 C12 C13 120.9(5)
C26A C21A C22A 118.2(4)
C26A C21A C1A 120.7(4)
C22A C21A C1A 121.1(4)
C24A C23A C22A 118.6(5)
C34 C35 C36 117.9(5)
C32A C33A C34A 118.8(5)
C2A C1A C21A 123.2(5)
C2A C1A C11A 121.6(4)
C21A C1A C11A 115.1(4)
C44 C45 C46 118.7(5)
I4 C28 I3 114.0(3)
I2 C27 I1 114.1(3)
I6 C29 I5 115.3(3)

loop_
_geom_bond_atom_site_label_1
_geom_bond_atom_site_label_2
_geom_bond_distance
I1 C27 2.132(6)
I6 C29 2.112(8)
Br14 C14 1.900(5)
I3 C28 2.128(7)
I5 C29 2.135(8)
I2 C27 2.125(6)
Br24 C24 1.906(5)
Br3A C34A 1.897(5)
I4 C28 2.127(6)
Br34 C34 1.910(5)
Br2A C24A 1.909(5)
Br1A C14A 1.904(5)
Br44 C44 1.911(5)
Br4A C44A 1.898(5)
C21 C26 1.384(7)
C21 C22 1.398(7)
C21 C1 1.498(7)
C25 C26 1.383(7)
C25 C24 1.386(8)
C44A C45A 1.375(7)
C44A C43A 1.396(7)
C14A C15A 1.373(7)
C14A C13A 1.386(7)
C46 C41 1.385(7)
C46 C45 1.394(7)
C32A C33A 1.387(7)
C32A C31A 1.400(7)
C43A C42A 1.383(7)
C24A C23A 1.379(7)
C24A C25A 1.385(7)
C22 C23 1.383(7)
C11 C16 1.387(7)
C11 C12 1.392(7)
C11 C1 1.498(7)
C16A C11A 1.384(7)
C16A C15A 1.396(7)
C14 C13 1.376(7)
C14 C15 1.382(7)
C12A C13A 1.385(7)
C12A C11A 1.392(7)
C2 C1 1.350(7)
C2 C31 1.489(7)
C2 C41 1.504(7)
C31 C36 1.391(7)
C31 C32 1.396(7)
C41 C42 1.394(7)
C32 C33 1.390(7)
C46A C45A 1.383(7)
C46A C41A 1.389(7)
C23 C24 1.385(7)
C36A C35A 1.378(7)
C36A C31A 1.391(7)
C2A C1A 1.361(7)
C2A C31A 1.493(7)
C2A C41A 1.494(7)
C41A C42A 1.395(7)
C34A C33A 1.388(7)
C34A C35A 1.395(7)
C26A C25A 1.383(7)
C26A C21A 1.390(7)
C43 C44 1.367(8)
C43 C42 1.394(7)
C36 C35 1.394(7)
C44 C45 1.380(8)
C22A C23A 1.389(7)
C22A C21A 1.401(7)
C11A C1A 1.494(7)
C34 C35 1.381(8)
C34 C33 1.386(8)
C15 C16 1.383(7)
C13 C12 1.394(7)
C21A C1A 1.492(7)
